data_7111385
loop_
_publ_author_name
'Chiu, Pauline'
'Leung, Sze Kar'

_publ_section_title
;
 Stoichiometric and catalytic reductive aldol cyclizations of alkynediones
 induced by Stryker's reagent
;
_journal_issue 20
_journal_name_full 'Chemical Communications'
_journal_page_first 2308
_journal_page_last 2309
_journal_paper_doi 10.1039/b407842j
_journal_year 2004
_chemical_formula_moiety 'C22 H26 N4 O7'
_chemical_formula_sum 'C22 H26 N4 O7'
_chemical_formula_weight 458.47
_chemical_name_systematic
;
?
;
_space_group_IT_number 2
_symmetry_cell_setting triclinic
_symmetry_space_group_name_Hall '-P 1'
_symmetry_space_group_name_H-M 'P -1'
_atom_sites_solution_hydrogens geom
_atom_sites_solution_primary direct
_atom_sites_solution_secondary difmap
_audit_creation_method SHELXL-97
_cell_angle_alpha 77.02(3)
_cell_angle_beta 85.05(3)
_cell_angle_gamma 89.89(3)
_cell_formula_units_Z 2
_cell_length_a 7.4600(15)
_cell_length_b 8.6090(17)
_cell_length_c 18.302(4)
_cell_measurement_reflns_used 0
_cell_measurement_temperature 301(2)
_cell_measurement_theta_max 0
_cell_measurement_theta_min 0
_cell_volume 1140.9(4)
_computing_cell_refinement Scalepack
_computing_data_collection Marcontrol
_computing_data_reduction Denzo
_computing_molecular_graphics 'Ortep-3 for Windows (Farrugia, 1997)'
_computing_publication_material 'WinGX publication routines (Farrugia, 1999)'
_computing_structure_refinement 'SHELXL-97 (Sheldrick, 1997)'
_computing_structure_solution 'SHELXS-97 (Sheldrick, 1997)'
_diffrn_ambient_temperature 301(2)
_diffrn_measured_fraction_theta_full 0.725
_diffrn_measured_fraction_theta_max 0.725
_diffrn_measurement_device_type 'marresearach IPDS mar300'
_diffrn_measurement_method Oscillation
_diffrn_radiation_monochromator graphite
_diffrn_radiation_source 'fine-focus sealed tube'
_diffrn_radiation_type MoK\a
_diffrn_radiation_wavelength 0.71069
_diffrn_reflns_av_R_equivalents 0.0194
_diffrn_reflns_av_sigmaI/netI 0.0437
_diffrn_reflns_limit_h_max 8
_diffrn_reflns_limit_h_min -8
_diffrn_reflns_limit_k_max 10
_diffrn_reflns_limit_k_min -10
_diffrn_reflns_limit_l_max 21
_diffrn_reflns_limit_l_min -21
_diffrn_reflns_number 5057
_diffrn_reflns_theta_full 25.50
_diffrn_reflns_theta_max 25.50
_diffrn_reflns_theta_min 1.15
_exptl_absorpt_coefficient_mu 0.101
_exptl_absorpt_correction_type none
_exptl_crystal_colour colorless
_exptl_crystal_density_diffrn 1.335
_exptl_crystal_density_method 'not measured'
_exptl_crystal_description prism
_exptl_crystal_F_000 484
_exptl_crystal_size_max 0.6
_exptl_crystal_size_mid 0.3
_exptl_crystal_size_min 0.15
_refine_diff_density_max 0.399
_refine_diff_density_min -0.273
_refine_diff_density_rms 0.091
_refine_ls_extinction_method none
_refine_ls_goodness_of_fit_ref 1.047
_refine_ls_hydrogen_treatment mixed
_refine_ls_matrix_type full
_refine_ls_number_parameters 306
_refine_ls_number_reflns 3078
_refine_ls_number_restraints 0
_refine_ls_restrained_S_all 1.047
_refine_ls_R_factor_all 0.0767
_refine_ls_R_factor_gt 0.0556
_refine_ls_shift/su_max 0.000
_refine_ls_shift/su_mean 0.000
_refine_ls_structure_factor_coef Fsqd
_refine_ls_weighting_details 'calc w=1/[\s^2^(Fo^2^)+(0.1350P)^2^+0.0000P] where P=(Fo^2^+2Fc^2^)/3'
_refine_ls_weighting_scheme calc
_refine_ls_wR_factor_gt 0.1769
_refine_ls_wR_factor_ref 0.1912
_reflns_number_gt 2179
_reflns_number_total 3078
_reflns_threshold_expression >2sigma(I)
_cod_data_source_file b407842jsup1.cif
_cod_data_source_block mar302
_cod_database_code 7111385

loop_
_symmetry_equiv_pos_as_xyz
'x, y, z'
'-x, -y, -z'

loop_
_atom_site_label
_atom_site_type_symbol
_atom_site_fract_x
_atom_site_fract_y
_atom_site_fract_z
_atom_site_U_iso_or_equiv
_atom_site_adp_type
_atom_site_occupancy
_atom_site_symmetry_multiplicity
_atom_site_calc_flag
_atom_site_refinement_flags
O1 O 0.8055(2) 0.0745(2) 0.78985(12) 0.0569(6) Uani 1 1 d .
O2 O 0.7075(3) -0.1895(3) 0.70663(15) 0.0826(7) Uani 1 1 d .
O3 O 0.9879(3) -0.0876(2) 0.68060(14) 0.0801(7) Uani 1 1 d .
O4 O 0.1391(3) 0.1166(4) 1.04543(15) 0.0874(8) Uani 1 1 d .
O5 O 0.1243(3) 0.2749(3) 1.12170(15) 0.0897(8) Uani 1 1 d .
O6 O 0.6600(4) 0.4871(3) 1.19128(16) 0.1003(9) Uani 1 1 d .
O7 O 0.8764(4) 0.5533(3) 1.10442(17) 0.0949(8) Uani 1 1 d .
N1 N 0.2086(4) 0.2122(4) 1.07632(16) 0.0679(8) Uani 1 1 d .
N2 N 0.7368(5) 0.4800(3) 1.13084(19) 0.0737(8) Uani 1 1 d .
N3 N 0.4115(4) 0.1565(3) 0.94289(15) 0.0596(7) Uani 1 1 d .
N4 N 0.4984(3) 0.1519(3) 0.87425(13) 0.0527(6) Uani 1 1 d .
C1 C 0.6959(3) 0.1574(3) 0.73338(15) 0.0443(7) Uani 1 1 d .
C2 C 0.7439(4) 0.0953(3) 0.65996(16) 0.0511(7) Uani 1 1 d .
C3 C 0.8861(4) 0.1981(3) 0.60366(17) 0.0587(8) Uani 1 1 d .
H3A H 0.9875 0.2148 0.6310 0.070 Uiso 1 1 calc R
H3B H 0.9288 0.1373 0.5672 0.070 Uiso 1 1 calc R
C4 C 0.8292(4) 0.3578(4) 0.56135(17) 0.0607(8) Uani 1 1 d .
H4 H 0.8755 0.3859 0.5112 0.073 Uiso 1 1 calc R
C5 C 0.7235(4) 0.4658(4) 0.58368(17) 0.0587(8) Uani 1 1 d .
C6 C 0.6369(4) 0.4478(3) 0.66222(17) 0.0591(8) Uani 1 1 d .
H6A H 0.5142 0.4095 0.6635 0.071 Uiso 1 1 calc R
H6B H 0.6311 0.5525 0.6737 0.071 Uiso 1 1 calc R
C7 C 0.7294(4) 0.3361(3) 0.72432(16) 0.0524(7) Uani 1 1 d .
H7A H 0.6911 0.3635 0.7718 0.063 Uiso 1 1 calc R
H7B H 0.8580 0.3567 0.7149 0.063 Uiso 1 1 calc R
C8 C 0.4976(3) 0.1125(3) 0.75239(16) 0.0466(7) Uani 1 1 d .
C9 C 0.4269(4) 0.0804(4) 0.69330(18) 0.0602(8) Uani 1 1 d .
H9 H 0.3055 0.0562 0.6931 0.072 Uiso 1 1 calc R
C10 C 0.5599(4) 0.0867(4) 0.62729(18) 0.0627(8) Uani 1 1 d .
H10A H 0.5429 0.1801 0.5877 0.075 Uiso 1 1 calc R
H10B H 0.5503 -0.0080 0.6073 0.075 Uiso 1 1 calc R
C11 C 0.6799(5) 0.6174(4) 0.5304(2) 0.0805(10) Uani 1 1 d .
H11A H 0.6023 0.6799 0.5566 0.121 Uiso 1 1 calc R
H11B H 0.6204 0.5929 0.4898 0.121 Uiso 1 1 calc R
H11C H 0.7890 0.6766 0.5106 0.121 Uiso 1 1 calc R
C12 C 0.4023(3) 0.1138(3) 0.82508(17) 0.0502(7) Uani 1 1 d .
C13 C 0.8067(5) -0.0766(4) 0.68505(18) 0.0622(9) Uani 1 1 d .
C14 C 1.0612(6) -0.2441(5) 0.7040(3) 0.1058(15) Uani 1 1 d .
H14A H 1.1445 -0.2424 0.7417 0.127 Uiso 1 1 calc R
H14B H 0.9645 -0.3193 0.7268 0.127 Uiso 1 1 calc R
C15 C 1.1504(9) -0.2945(6) 0.6435(3) 0.144(2) Uani 1 1 d .
H15A H 1.1974 -0.3989 0.6610 0.215 Uiso 1 1 calc R
H15B H 1.2475 -0.2214 0.6215 0.215 Uiso 1 1 calc R
H15C H 1.0677 -0.2980 0.6065 0.215 Uiso 1 1 calc R
C16 C 0.2062(4) 0.0730(4) 0.8399(2) 0.0735(10) Uani 1 1 d .
H16A H 0.1658 0.0796 0.8903 0.110 Uiso 1 1 calc R
H16B H 0.1860 -0.0334 0.8340 0.110 Uiso 1 1 calc R
H16C H 0.1405 0.1466 0.8049 0.110 Uiso 1 1 calc R
C17 C 0.4913(4) 0.2254(3) 0.99105(16) 0.0511(8) Uani 1 1 d .
C18 C 0.3987(4) 0.2539(4) 1.05749(17) 0.0563(8) Uani 1 1 d .
C19 C 0.4795(5) 0.3321(4) 1.10458(18) 0.0639(9) Uani 1 1 d .
H19 H 0.4170 0.3481 1.1484 0.077 Uiso 1 1 calc R
C20 C 0.6540(5) 0.3857(4) 1.08521(18) 0.0606(8) Uani 1 1 d .
C21 C 0.7519(4) 0.3598(4) 1.02115(18) 0.0610(8) Uani 1 1 d .
H21 H 0.8704 0.3965 1.0093 0.073 Uiso 1 1 calc R
C22 C 0.6718(4) 0.2796(4) 0.97547(17) 0.0581(8) Uani 1 1 d .
H22 H 0.7383 0.2605 0.9331 0.070 Uiso 1 1 calc R
H1 H 0.763(8) 0.111(7) 0.840(3) 0.18(2) Uiso 1 1 d .
H2 H 0.301(5) 0.131(4) 0.9600(19) 0.081(11) Uiso 1 1 d .

loop_
_atom_site_aniso_label
_atom_site_aniso_U_11
_atom_site_aniso_U_22
_atom_site_aniso_U_33
_atom_site_aniso_U_23
_atom_site_aniso_U_13
_atom_site_aniso_U_12
O1 0.0426(11) 0.0645(13) 0.0611(13) -0.0057(10) -0.0129(9) 0.0055(9)
O2 0.0836(16) 0.0480(14) 0.115(2) -0.0168(13) -0.0054(14) -0.0125(12)
O3 0.0671(16) 0.0546(14) 0.1096(19) -0.0056(12) 0.0079(13) 0.0154(11)
O4 0.0642(15) 0.111(2) 0.0805(18) -0.0163(16) 0.0146(13) -0.0191(15)
O5 0.0700(15) 0.1022(19) 0.0867(17) -0.0107(15) 0.0207(13) 0.0191(14)
O6 0.125(2) 0.104(2) 0.0760(18) -0.0319(16) -0.0002(17) 0.0079(17)
O7 0.0865(18) 0.0864(19) 0.119(2) -0.0416(16) -0.0014(17) -0.0060(16)
N1 0.0592(18) 0.0727(19) 0.0578(18) 0.0085(15) 0.0116(14) 0.0112(15)
N2 0.080(2) 0.0604(18) 0.081(2) -0.0153(16) -0.0087(18) 0.0164(17)
N3 0.0466(15) 0.0706(17) 0.0537(17) -0.0003(13) 0.0033(14) 0.0022(13)
N4 0.0434(13) 0.0571(15) 0.0514(15) -0.0010(12) 0.0002(12) 0.0035(11)
C1 0.0375(15) 0.0445(15) 0.0496(17) -0.0063(12) -0.0083(12) 0.0005(12)
C2 0.0484(16) 0.0466(16) 0.0587(18) -0.0113(13) -0.0085(13) -0.0012(13)
C3 0.0589(18) 0.0525(18) 0.0637(19) -0.0151(15) 0.0049(15) 0.0008(14)
C4 0.066(2) 0.0590(19) 0.0521(18) -0.0042(15) 0.0014(15) -0.0073(16)
C5 0.0578(18) 0.0510(18) 0.064(2) -0.0038(15) -0.0092(15) -0.0053(15)
C6 0.0622(19) 0.0400(16) 0.073(2) -0.0106(14) -0.0030(16) -0.0001(14)
C7 0.0482(16) 0.0535(17) 0.0561(18) -0.0154(14) -0.0002(13) -0.0098(13)
C8 0.0388(14) 0.0428(15) 0.0575(18) -0.0080(13) -0.0096(13) -0.0037(12)
C9 0.0448(15) 0.0551(18) 0.080(2) -0.0108(16) -0.0121(16) -0.0083(14)
C10 0.0638(19) 0.062(2) 0.066(2) -0.0182(15) -0.0144(16) -0.0113(16)
C11 0.092(3) 0.063(2) 0.079(2) 0.0023(18) -0.015(2) 0.0029(19)
C12 0.0399(15) 0.0430(16) 0.063(2) -0.0021(13) -0.0065(14) -0.0023(13)
C13 0.068(2) 0.0500(19) 0.069(2) -0.0172(16) -0.0020(16) -0.0027(17)
C14 0.095(3) 0.070(3) 0.138(4) -0.002(2) 0.013(3) 0.037(2)
C15 0.212(6) 0.117(4) 0.107(4) -0.042(3) 0.002(4) 0.078(4)
C16 0.0467(17) 0.087(2) 0.087(2) -0.023(2) 0.0026(16) -0.0124(17)
C17 0.0464(17) 0.0490(17) 0.0509(18) 0.0031(14) -0.0033(14) 0.0079(14)
C18 0.0516(17) 0.0518(18) 0.0552(19) 0.0068(15) 0.0025(15) 0.0053(14)
C19 0.069(2) 0.0533(18) 0.059(2) 0.0042(16) 0.0072(17) 0.0161(17)
C20 0.071(2) 0.0494(18) 0.061(2) -0.0093(15) -0.0102(17) 0.0139(16)
C21 0.0547(18) 0.0536(18) 0.070(2) -0.0053(16) -0.0030(16) 0.0058(15)
C22 0.0521(18) 0.0599(19) 0.0566(19) -0.0030(16) -0.0002(14) 0.0060(15)

loop_
_atom_type_symbol
_atom_type_description
_atom_type_scat_dispersion_real
_atom_type_scat_dispersion_imag
_atom_type_scat_source
O O 0.0106 0.0060 'International Tables Vol C Tables 4.2.6.8 and 6.1.1.4'
N N 0.0061 0.0033 'International Tables Vol C Tables 4.2.6.8 and 6.1.1.4'
C C 0.0033 0.0016 'International Tables Vol C Tables 4.2.6.8 and 6.1.1.4'
H H 0.0000 0.0000 'International Tables Vol C Tables 4.2.6.8 and 6.1.1.4'

loop_
_geom_angle_atom_site_label_1
_geom_angle_atom_site_label_2
_geom_angle_atom_site_label_3
_geom_angle
C13 O3 C14 117.2(3)
O5 N1 O4 122.8(3)
O5 N1 C18 118.2(3)
O4 N1 C18 119.0(3)
O6 N2 O7 123.5(3)
O6 N2 C20 118.6(3)
O7 N2 C20 117.8(3)
C17 N3 N4 120.4(3)
C12 N4 N3 117.0(2)
O1 C1 C8 112.2(2)
O1 C1 C7 107.8(2)
C8 C1 C7 111.8(2)
O1 C1 C2 107.8(2)
C8 C1 C2 102.9(2)
C7 C1 C2 114.3(2)
C13 C2 C3 111.2(2)
C13 C2 C10 106.9(2)
C3 C2 C10 113.2(2)
C13 C2 C1 106.7(2)
C3 C2 C1 114.2(2)
C10 C2 C1 104.0(2)
C4 C3 C2 117.4(2)
C5 C4 C3 130.6(3)
C4 C5 C11 121.5(3)
C4 C5 C6 124.1(3)
C11 C5 C6 114.4(3)
C5 C6 C7 116.2(2)
C6 C7 C1 116.8(2)
C9 C8 C12 126.4(3)
C9 C8 C1 110.5(2)
C12 C8 C1 123.0(2)
C8 C9 C10 113.7(3)
C9 C10 C2 103.5(2)
N4 C12 C8 115.7(2)
N4 C12 C16 123.6(3)
C8 C12 C16 120.7(3)
O2 C13 O3 123.1(3)
O2 C13 C2 124.2(3)
O3 C13 C2 112.7(3)
C15 C14 O3 111.5(3)
N3 C17 C22 120.8(3)
N3 C17 C18 122.6(3)
C22 C17 C18 116.5(3)
C19 C18 C17 122.1(3)
C19 C18 N1 116.8(3)
C17 C18 N1 121.0(3)
C20 C19 C18 118.5(3)
C19 C20 C21 121.9(3)
C19 C20 N2 119.3(3)
C21 C20 N2 118.7(3)
C22 C21 C20 119.2(3)
C21 C22 C17 121.7(3)

loop_
_geom_bond_atom_site_label_1
_geom_bond_atom_site_label_2
_geom_bond_distance
O1 C1 1.435(3)
O2 C13 1.195(4)
O3 C13 1.352(4)
O3 C14 1.441(4)
O4 N1 1.236(4)
O5 N1 1.219(3)
O6 N2 1.215(4)
O7 N2 1.223(4)
N1 C18 1.456(4)
N2 C20 1.461(4)
N3 C17 1.345(4)
N3 N4 1.372(3)
N4 C12 1.295(4)
C1 C8 1.521(4)
C1 C7 1.528(4)
C1 C2 1.568(4)
C2 C13 1.533(4)
C2 C3 1.541(4)
C2 C10 1.553(4)
C3 C4 1.499(4)
C4 C5 1.329(4)
C5 C11 1.498(4)
C5 C6 1.499(4)
C6 C7 1.528(4)
C8 C9 1.326(4)
C8 C12 1.455(4)
C9 C10 1.487(4)
C12 C16 1.493(4)
C14 C15 1.395(5)
C17 C22 1.410(4)
C17 C18 1.416(4)
C18 C19 1.383(5)
C19 C20 1.372(5)
C20 C21 1.388(4)
C21 C22 1.371(4)
